data_2231617
loop_
_publ_author_name
'Orona, Gabriella'
'Molinar, Vanessa'
'Fronczek, Frank R.'
'Isovitsch, Ralph'

_publ_section_title
;
 2-[(Naphthalen-1-ylmethylidene)amino]-5-methylphenol
;
_journal_coeditor_code LR2024
_journal_issue 9
_journal_name_full 'Acta Crystallographica Section E'
_journal_page_first o2505
_journal_page_last o2506
_journal_paper_doi 10.1107/S1600536811034556
_journal_volume 67
_journal_year 2011
_chemical_formula_iupac 'C18 H15 N O'
_chemical_formula_moiety 'C18 H15 N O'
_chemical_formula_sum 'C18 H15 N O'
_chemical_formula_weight 261.31
_chemical_name_systematic
;
2-[(Naphthalen-1-ylmethylidene)amino]-5-methylphenol
;
_space_group_IT_number 19
_symmetry_cell_setting orthorhombic
_symmetry_space_group_name_Hall 'P 2ac 2ab'
_symmetry_space_group_name_H-M 'P 21 21 21'
_atom_sites_solution_hydrogens geom
_atom_sites_solution_primary direct
_atom_sites_solution_secondary difmap
_audit_creation_method SHELXL-97
_cell_angle_alpha 90
_cell_angle_beta 90
_cell_angle_gamma 90
_cell_formula_units_Z 4
_cell_length_a 4.8246(10)
_cell_length_b 9.766(2)
_cell_length_c 28.024(7)
_cell_measurement_reflns_used 1569
_cell_measurement_temperature 90.0(5)
_cell_measurement_theta_max 26.0
_cell_measurement_theta_min 2.5
_cell_volume 1320.4(5)
_computing_cell_refinement 'DENZO and SCALEPACK (Otwinowski & Minor, 1997)'
_computing_data_collection 'COLLECT (Nonius 2000)'
_computing_data_reduction 'DENZO and SCALEPACK (Otwinowski & Minor, 1997)'
_computing_molecular_graphics 'ORTEP-3 for Windows (Farrugia, 1997)'
_computing_publication_material 'SHELXL97 (Sheldrick, 2008)'
_computing_structure_refinement 'SHELXL97 (Sheldrick, 2008)'
_computing_structure_solution 'SIR97 (Altomare <i>et al.</i>, 1999)'
_diffrn_ambient_temperature 90.0(5)
_diffrn_measured_fraction_theta_full 0.995
_diffrn_measured_fraction_theta_max 0.994
_diffrn_measurement_device 'Nonius KappaCCD (with an Oxford Cryosystems Cryostream cooler)'
_diffrn_measurement_method '\w and \f'
_diffrn_radiation_monochromator graphite
_diffrn_radiation_source 'fine-focus sealed tube'
_diffrn_radiation_type MoK\a
_diffrn_radiation_wavelength 0.71073
_diffrn_reflns_av_R_equivalents 0.034
_diffrn_reflns_av_sigmaI/netI 0.0469
_diffrn_reflns_limit_h_max 5
_diffrn_reflns_limit_h_min -5
_diffrn_reflns_limit_k_max 12
_diffrn_reflns_limit_k_min -11
_diffrn_reflns_limit_l_max 34
_diffrn_reflns_limit_l_min -34
_diffrn_reflns_number 14676
_diffrn_reflns_theta_full 25.0
_diffrn_reflns_theta_max 26.1
_diffrn_reflns_theta_min 2.9
_exptl_absorpt_coefficient_mu 0.081
_exptl_absorpt_correction_type none
_exptl_crystal_colour orange
_exptl_crystal_density_diffrn 1.314
_exptl_crystal_density_method 'not measured'
_exptl_crystal_description fragment
_exptl_crystal_F_000 552
_exptl_crystal_size_max 0.25
_exptl_crystal_size_mid 0.17
_exptl_crystal_size_min 0.10
_refine_diff_density_max 0.19
_refine_diff_density_min -0.17
_refine_ls_extinction_method none
_refine_ls_goodness_of_fit_ref 1.050
_refine_ls_hydrogen_treatment mixed
_refine_ls_matrix_type full
_refine_ls_number_parameters 185
_refine_ls_number_reflns 1552
_refine_ls_number_restraints 0
_refine_ls_restrained_S_all 1.050
_refine_ls_R_factor_all 0.067
_refine_ls_R_factor_gt 0.041
_refine_ls_shift/su_max 0.000
_refine_ls_shift/su_mean 0.000
_refine_ls_structure_factor_coef Fsqd
_refine_ls_weighting_details 'calc w=1/[\s^2^(Fo^2^)+(0.0412P)^2^+0.1692P] where P=(Fo^2^+2Fc^2^)/3'
_refine_ls_weighting_scheme calc
_refine_ls_wR_factor_gt 0.082
_refine_ls_wR_factor_ref 0.090
_reflns_number_gt 1169
_reflns_number_total 1552
_reflns_threshold_expression I>2\s(I)
_cod_data_source_file lr2024.cif
_cod_data_source_block I
_cod_database_code 2231617
_cod_database_fobs_code 2231617

loop_
_symmetry_equiv_pos_as_xyz
'x, y, z'
'-x+1/2, -y, z+1/2'
'x+1/2, -y+1/2, -z'
'-x, y+1/2, -z+1/2'

loop_
_atom_site_type_symbol
_atom_site_label
_atom_site_fract_x
_atom_site_fract_y
_atom_site_fract_z
_atom_site_U_iso_or_equiv
_atom_site_adp_type
_atom_site_calc_flag
_atom_site_refinement_flags
_atom_site_occupancy
_atom_site_symmetry_multiplicity
O O1 0.7221(4) 0.32980(18) 0.49100(6) 0.0319(5) Uani d . 1 1
H H1O 0.572(6) 0.287(3) 0.4823(10) 0.048 Uiso d . 1 1
N N1 0.4847(4) 0.3060(2) 0.40411(7) 0.0233(5) Uani d . 1 1
C C1 0.1310(5) 0.1903(2) 0.35845(9) 0.0242(6) Uani d . 1 1
C C2 0.0777(5) 0.0959(2) 0.39380(9) 0.0268(6) Uani d . 1 1
H H2 0.1808 0.0994 0.4226 0.032 Uiso calc R 1 1
C C3 -0.1273(6) -0.0059(2) 0.38802(10) 0.0292(7) Uani d . 1 1
H H3 -0.1612 -0.0694 0.4130 0.035 Uiso calc R 1 1
C C4 -0.2771(6) -0.0136(3) 0.34679(10) 0.0293(7) Uani d . 1 1
H H4 -0.4124 -0.0835 0.3431 0.035 Uiso calc R 1 1
C C5 -0.3912(6) 0.0766(3) 0.26682(9) 0.0300(7) Uani d . 1 1
H H5 -0.5287 0.0078 0.2631 0.036 Uiso calc R 1 1
C C6 -0.3497(6) 0.1687(3) 0.23107(9) 0.0308(6) Uani d . 1 1
H H6 -0.4587 0.1644 0.2029 0.037 Uiso calc R 1 1
C C7 -0.1459(6) 0.2700(2) 0.23600(9) 0.0291(7) Uani d . 1 1
H H7 -0.1150 0.3330 0.2107 0.035 Uiso calc R 1 1
C C8 0.0095(5) 0.2794(2) 0.27681(9) 0.0269(6) Uani d . 1 1
H H8 0.1435 0.3502 0.2797 0.032 Uiso calc R 1 1
C C9 -0.0265(5) 0.1851(2) 0.31488(9) 0.0237(6) Uani d . 1 1
C C10 -0.2324(5) 0.0814(2) 0.30962(9) 0.0241(6) Uani d . 1 1
C C11 0.3451(6) 0.2966(3) 0.36571(9) 0.0270(6) Uani d . 1 1
H H11 0.3798 0.3602 0.3408 0.032 Uiso calc R 1 1
C C12 0.6877(5) 0.4091(2) 0.40997(8) 0.0209(6) Uani d . 1 1
C C13 0.8054(5) 0.4165(2) 0.45550(9) 0.0229(6) Uani d . 1 1
C C14 1.0077(5) 0.5127(2) 0.46633(9) 0.0250(6) Uani d . 1 1
H H14 1.0852 0.5149 0.4975 0.030 Uiso calc R 1 1
C C15 1.0982(5) 0.6057(2) 0.43233(9) 0.0242(6) Uani d . 1 1
C C16 0.9835(5) 0.5979(3) 0.38650(9) 0.0254(6) Uani d . 1 1
H H16 1.0429 0.6604 0.3626 0.030 Uiso calc R 1 1
C C17 0.7852(5) 0.5008(2) 0.37545(9) 0.0256(6) Uani d . 1 1
H H17 0.7138 0.4963 0.3439 0.031 Uiso calc R 1 1
C C18 1.3138(5) 0.7117(2) 0.44451(9) 0.0314(7) Uani d . 1 1
H H18A 1.2784 0.7477 0.4766 0.047 Uiso calc R 1 1
H H18B 1.3051 0.7867 0.4213 0.047 Uiso calc R 1 1
H H18C 1.4983 0.6698 0.4436 0.047 Uiso calc R 1 1

loop_
_atom_site_aniso_label
_atom_site_aniso_U_11
_atom_site_aniso_U_22
_atom_site_aniso_U_33
_atom_site_aniso_U_12
_atom_site_aniso_U_13
_atom_site_aniso_U_23
O1 0.0329(11) 0.0365(11) 0.0263(10) -0.0067(10) -0.0023(9) 0.0079(9)
N1 0.0195(11) 0.0259(11) 0.0246(12) 0.0010(11) -0.0005(10) -0.0013(10)
C1 0.0213(14) 0.0214(13) 0.0300(14) 0.0024(13) 0.0029(13) -0.0045(12)
C2 0.0269(15) 0.0248(13) 0.0288(15) 0.0030(13) -0.0005(12) -0.0026(12)
C3 0.0310(16) 0.0219(13) 0.0348(17) 0.0017(14) 0.0077(15) 0.0024(13)
C4 0.0268(16) 0.0214(13) 0.0397(17) -0.0012(13) 0.0065(14) -0.0023(13)
C5 0.0240(15) 0.0280(13) 0.0379(17) -0.0013(13) 0.0028(13) -0.0108(13)
C6 0.0310(16) 0.0328(14) 0.0286(15) 0.0021(15) 0.0005(14) -0.0073(13)
C7 0.0311(16) 0.0298(14) 0.0263(16) 0.0010(14) 0.0040(13) -0.0025(12)
C8 0.0253(15) 0.0243(13) 0.0310(15) -0.0009(12) 0.0031(14) -0.0051(13)
C9 0.0226(14) 0.0217(13) 0.0269(15) 0.0030(13) 0.0035(12) -0.0056(12)
C10 0.0224(15) 0.0189(13) 0.0308(16) 0.0038(12) 0.0049(12) -0.0082(12)
C11 0.0266(15) 0.0265(14) 0.0279(15) 0.0035(14) 0.0032(13) -0.0011(12)
C12 0.0186(13) 0.0196(12) 0.0245(14) 0.0049(13) 0.0027(11) -0.0015(11)
C13 0.0253(14) 0.0225(12) 0.0210(13) 0.0052(13) 0.0018(12) 0.0020(12)
C14 0.0261(14) 0.0266(13) 0.0222(14) 0.0051(13) -0.0048(13) -0.0030(12)
C15 0.0204(14) 0.0199(12) 0.0323(15) 0.0044(13) 0.0019(12) -0.0049(12)
C16 0.0270(15) 0.0247(13) 0.0245(14) 0.0028(13) 0.0026(12) 0.0029(13)
C17 0.0297(16) 0.0267(13) 0.0204(14) 0.0032(14) -0.0018(12) -0.0006(12)
C18 0.0263(15) 0.0271(13) 0.0409(17) 0.0013(14) -0.0003(14) -0.0062(13)

loop_
_atom_type_symbol
_atom_type_description
_atom_type_scat_dispersion_real
_atom_type_scat_dispersion_imag
_atom_type_scat_source
C C 0.0033 0.0016 'International Tables Vol C Tables 4.2.6.8 and 6.1.1.4'
H H 0.0000 0.0000 'International Tables Vol C Tables 4.2.6.8 and 6.1.1.4'
N N 0.0061 0.0033 'International Tables Vol C Tables 4.2.6.8 and 6.1.1.4'
O O 0.0106 0.0060 'International Tables Vol C Tables 4.2.6.8 and 6.1.1.4'

loop_
_geom_angle_atom_site_label_1
_geom_angle_atom_site_label_2
_geom_angle_atom_site_label_3
_geom_angle
C13 O1 H1O 109.9(18)
C11 N1 C12 121.1(2)
C2 C1 C9 119.2(2)
C2 C1 C11 120.1(2)
C9 C1 C11 120.7(2)
C1 C2 C3 121.3(2)
C1 C2 H2 119.3
C3 C2 H2 119.3
C4 C3 C2 120.5(2)
C4 C3 H3 119.8
C2 C3 H3 119.8
C3 C4 C10 120.5(2)
C3 C4 H4 119.7
C10 C4 H4 119.7
C6 C5 C10 121.3(3)
C6 C5 H5 119.4
C10 C5 H5 119.4
C5 C6 C7 119.8(3)
C5 C6 H6 120.1
C7 C6 H6 120.1
C8 C7 C6 120.9(3)
C8 C7 H7 119.6
C6 C7 H7 119.6
C7 C8 C9 121.1(2)
C7 C8 H8 119.4
C9 C8 H8 119.4
C8 C9 C10 117.9(2)
C8 C9 C1 123.4(2)
C10 C9 C1 118.7(2)
C4 C10 C5 121.2(2)
C4 C10 C9 119.8(2)
C5 C10 C9 119.0(2)
N1 C11 C1 122.5(2)
N1 C11 H11 118.8
C1 C11 H11 118.8
C13 C12 C17 117.5(2)
C13 C12 N1 115.1(2)
C17 C12 N1 127.4(2)
O1 C13 C14 117.8(2)
O1 C13 C12 120.9(2)
C14 C13 C12 121.3(2)
C15 C14 C13 120.9(2)
C15 C14 H14 119.5
C13 C14 H14 119.5
C14 C15 C16 118.0(2)
C14 C15 C18 120.8(2)
C16 C15 C18 121.2(2)
C17 C16 C15 121.1(2)
C17 C16 H16 119.5
C15 C16 H16 119.5
C16 C17 C12 121.1(2)
C16 C17 H17 119.4
C12 C17 H17 119.4
C15 C18 H18A 109.5
C15 C18 H18B 109.5
H18A C18 H18B 109.5
C15 C18 H18C 109.5
H18A C18 H18C 109.5
H18B C18 H18C 109.5

loop_
_geom_bond_atom_site_label_1
_geom_bond_atom_site_label_2
_geom_bond_distance
O1 C13 1.367(3)
O1 H1O 0.87(3)
N1 C11 1.273(3)
N1 C12 1.414(3)
C1 C2 1.377(3)
C1 C9 1.439(3)
C1 C11 1.479(3)
C2 C3 1.412(3)
C2 H2 0.9500
C3 C4 1.365(4)
C3 H3 0.9500
C4 C10 1.411(3)
C4 H4 0.9500
C5 C6 1.361(3)
C5 C10 1.424(3)
C5 H5 0.9500
C6 C7 1.402(3)
C6 H6 0.9500
C7 C8 1.370(3)
C7 H7 0.9500
C8 C9 1.420(3)
C8 H8 0.9500
C9 C10 1.427(3)
C11 H11 0.9500
C12 C13 1.398(3)
C12 C17 1.400(3)
C13 C14 1.388(3)
C14 C15 1.387(3)
C14 H14 0.9500
C15 C16 1.401(3)
C15 C18 1.507(3)
C16 C17 1.382(4)
C16 H16 0.9500
C17 H17 0.9500
C18 H18A 0.9800
C18 H18B 0.9800
C18 H18C 0.9800

loop_
_geom_hbond_atom_site_label_D
_geom_hbond_atom_site_label_H
_geom_hbond_atom_site_label_A
_geom_hbond_site_symmetry_A
_geom_hbond_distance_DH
_geom_hbond_distance_HA
_geom_hbond_distance_DA
_geom_hbond_angle_DHA
O1 H1O O1 3_456 0.87(3) 2.17(3) 2.916(2) 143(2)
O1 H1O N1 . 0.87(3) 2.24(3) 2.701(3) 113(2)
C2 H2 O1 3_456 0.95 2.53 3.382(3) 150
C18 H18C Cg 1_655 0.98 2.57 3.504(3) 160

loop_
_geom_torsion_atom_site_label_1
_geom_torsion_atom_site_label_2
_geom_torsion_atom_site_label_3
_geom_torsion_atom_site_label_4
_geom_torsion
C9 C1 C2 C3 0.3(4)
C11 C1 C2 C3 179.4(2)
C1 C2 C3 C4 0.4(4)
C2 C3 C4 C10 -1.0(4)
C10 C5 C6 C7 0.5(4)
C5 C6 C7 C8 -1.3(4)
C6 C7 C8 C9 1.5(4)
C7 C8 C9 C10 -0.9(3)
C7 C8 C9 C1 180.0(2)
C2 C1 C9 C8 178.7(2)
C11 C1 C9 C8 -0.4(4)
C2 C1 C9 C10 -0.4(3)
C11 C1 C9 C10 -179.5(2)
C3 C4 C10 C5 -178.6(2)
C3 C4 C10 C9 0.9(4)
C6 C5 C10 C4 179.5(2)
C6 C5 C10 C9 0.0(4)
C8 C9 C10 C4 -179.4(2)
C1 C9 C10 C4 -0.2(3)
C8 C9 C10 C5 0.1(3)
C1 C9 C10 C5 179.3(2)
C12 N1 C11 C1 -179.8(2)
C2 C1 C11 N1 -0.5(4)
C9 C1 C11 N1 178.6(2)
C11 N1 C12 C13 173.8(2)
C11 N1 C12 C17 -7.6(4)
C17 C12 C13 O1 -179.6(2)
N1 C12 C13 O1 -0.9(3)
C17 C12 C13 C14 1.2(4)
N1 C12 C13 C14 179.9(2)
O1 C13 C14 C15 -178.7(2)
C12 C13 C14 C15 0.5(4)
C13 C14 C15 C16 -1.2(3)
C13 C14 C15 C18 178.8(2)
C14 C15 C16 C17 0.2(4)
C18 C15 C16 C17 -179.8(2)
C15 C16 C17 C12 1.5(4)
C13 C12 C17 C16 -2.1(4)
N1 C12 C17 C16 179.3(2)

loop_
_cod_related_entry_id
_cod_related_entry_database
_cod_related_entry_code
1 ChemSpider 30656958
